data_4324163
loop_
_publ_author_name
'Stephen J. Geier'
'Thomas M. Gilbert'
'Douglas W. Stephan'

_publ_section_title
;
 Synthesis and Reactivity of the Phosphinoboranes R2PB(C6F5)2
;
_journal_name_full 'Inorganic Chemistry'
_journal_page_first 336
_journal_page_last 344
_journal_paper_doi 10.1021/ic102003x
_journal_volume 50
_journal_year 2011
_chemical_formula_sum 'C16 H12 B F10 P'
_chemical_formula_weight 436.04
_chemical_name_systematic
; 
 ? 
;
_space_group_IT_number 2
_symmetry_cell_setting triclinic
_symmetry_space_group_name_Hall '-P 1'
_symmetry_space_group_name_H-M 'P -1'
_atom_sites_solution_hydrogens geom
_atom_sites_solution_primary direct
_atom_sites_solution_secondary difmap
_audit_creation_method SHELXL-97
_cell_angle_alpha 83.854(6)
_cell_angle_beta 87.955(7)
_cell_angle_gamma 75.462(6)
_cell_formula_units_Z 4
_cell_length_a 9.198(6)
_cell_length_b 12.989(8)
_cell_length_c 15.681(9)
_cell_measurement_reflns_used 5645
_cell_measurement_temperature 296(2)
_cell_measurement_theta_max 25.00
_cell_measurement_theta_min 1.63
_cell_volume 1803.0(19)
_computing_cell_refinement 'Bruker SMART'
_computing_data_collection 'Bruker SMART'
_computing_data_reduction 'Bruker SAINT'
_computing_molecular_graphics 'Bruker SHELXTL'
_computing_publication_material 'Bruker SHELXTL'
_computing_structure_refinement 'SHELXL-97 (Sheldrick, 2008)'
_computing_structure_solution 'SHELXS-97 (Sheldrick, 2008)'
_diffrn_ambient_temperature 296(2)
_diffrn_measured_fraction_theta_full 0.998
_diffrn_measured_fraction_theta_max 0.998
_diffrn_measurement_device_type 'CCD area detector'
_diffrn_measurement_method 'phi and omega scans'
_diffrn_radiation_monochromator graphite
_diffrn_radiation_source 'fine-focus sealed tube'
_diffrn_radiation_type MoK\a
_diffrn_radiation_wavelength 0.71073
_diffrn_reflns_av_R_equivalents 0.0183
_diffrn_reflns_av_sigmaI/netI 0.0186
_diffrn_reflns_limit_h_max 10
_diffrn_reflns_limit_h_min -10
_diffrn_reflns_limit_k_max 15
_diffrn_reflns_limit_k_min -15
_diffrn_reflns_limit_l_max 18
_diffrn_reflns_limit_l_min -18
_diffrn_reflns_number 17424
_diffrn_reflns_theta_full 25.00
_diffrn_reflns_theta_max 25.00
_diffrn_reflns_theta_min 1.63
_exptl_absorpt_coefficient_mu 0.249
_exptl_absorpt_correction_T_max 1
_exptl_absorpt_correction_T_min 0.869402
_exptl_absorpt_correction_type multi-scan
_exptl_crystal_colour colourless
_exptl_crystal_density_diffrn 1.606
_exptl_crystal_density_method 'not measured'
_exptl_crystal_description block
_exptl_crystal_F_000 872
_exptl_crystal_size_max 0.50
_exptl_crystal_size_mid 0.30
_exptl_crystal_size_min 0.20
_refine_diff_density_max 0.934
_refine_diff_density_min -0.467
_refine_diff_density_rms 0.047
_refine_ls_extinction_method none
_refine_ls_goodness_of_fit_ref 1.046
_refine_ls_hydrogen_treatment mixed
_refine_ls_matrix_type full
_refine_ls_number_parameters 521
_refine_ls_number_reflns 6329
_refine_ls_number_restraints 0
_refine_ls_restrained_S_all 1.046
_refine_ls_R_factor_all 0.0583
_refine_ls_R_factor_gt 0.0493
_refine_ls_shift/su_max 0.002
_refine_ls_shift/su_mean 0.000
_refine_ls_structure_factor_coef Fsqd
_refine_ls_weighting_details 'calc w=1/[\s^2^(Fo^2^)+(0.0744P)^2^+0.9444P] where P=(Fo^2^+2Fc^2^)/3'
_refine_ls_weighting_scheme calc
_refine_ls_wR_factor_gt 0.1360
_refine_ls_wR_factor_ref 0.1457
_reflns_number_gt 5186
_reflns_number_total 6329
_reflns_threshold_expression >2sigma(I)
_cod_data_source_file ic102003x_si_002_5.cif
_cod_data_source_block (Et2PH)(BH(C6F5)2)
_cod_database_code 4324163

loop_
_symmetry_equiv_pos_as_xyz
'x, y, z'
'-x, -y, -z'

loop_
_atom_site_label
_atom_site_type_symbol
_atom_site_fract_x
_atom_site_fract_y
_atom_site_fract_z
_atom_site_U_iso_or_equiv
_atom_site_adp_type
_atom_site_occupancy
_atom_site_symmetry_multiplicity
_atom_site_calc_flag
_atom_site_refinement_flags
_atom_site_disorder_assembly
_atom_site_disorder_group
B1 B 0.3079(3) 0.4288(2) 0.24309(17) 0.0474(6) Uani 1 1 d . . .
H1 H 0.359(3) 0.349(2) 0.2723(15) 0.049(6) Uiso 1 1 d . . .
B2 B 0.8336(4) -0.1094(3) 0.2398(2) 0.0606(7) Uani 1 1 d . . .
H3 H 0.756(3) -0.167(2) 0.2626(18) 0.069(8) Uiso 1 1 d . . .
P1 P 0.10202(8) 0.44322(5) 0.28457(4) 0.05160(19) Uani 1 1 d . . .
H2 H 0.010(3) 0.533(2) 0.2651(19) 0.075(9) Uiso 1 1 d . . .
P2 P 0.67575(9) 0.02277(6) 0.21935(5) 0.0667(2) Uani 1 1 d . . .
H4 H 0.720(3) 0.110(2) 0.1727(18) 0.068(8) Uiso 1 1 d . . .
C1 C 0.3798(3) 0.51381(19) 0.28507(15) 0.0475(5) Uani 1 1 d . . .
C2 C 0.3448(3) 0.6227(2) 0.25836(16) 0.0526(6) Uani 1 1 d . . .
C3 C 0.4089(3) 0.6945(2) 0.29111(18) 0.0628(7) Uani 1 1 d . . .
C4 C 0.5132(3) 0.6598(3) 0.35469(19) 0.0678(7) Uani 1 1 d . . .
C5 C 0.5514(3) 0.5532(3) 0.38420(18) 0.0646(7) Uani 1 1 d . . .
C6 C 0.4858(3) 0.4835(2) 0.34948(16) 0.0542(6) Uani 1 1 d . . .
C7 C 0.3241(3) 0.43202(18) 0.13976(15) 0.0454(5) Uani 1 1 d . . .
C8 C 0.2212(3) 0.4911(2) 0.08016(16) 0.0515(6) Uani 1 1 d . . .
C9 C 0.2418(3) 0.4903(2) -0.00739(16) 0.0588(7) Uani 1 1 d . . .
C10 C 0.3694(3) 0.4266(2) -0.03913(16) 0.0598(7) Uani 1 1 d . . .
C11 C 0.4758(3) 0.3667(2) 0.01627(18) 0.0585(6) Uani 1 1 d . . .
C12 C 0.4524(3) 0.37095(19) 0.10341(16) 0.0509(6) Uani 1 1 d . . .
C13 C 0.0947(4) 0.4300(3) 0.40045(17) 0.0738(9) Uani 1 1 d . . .
H13A H 0.1380 0.4836 0.4209 0.089 Uiso 1 1 calc R . .
H13B H -0.0096 0.4446 0.4189 0.089 Uiso 1 1 calc R . .
C14 C 0.1759(5) 0.3218(4) 0.4412(2) 0.0958(12) Uani 1 1 d . . .
H14A H 0.1677 0.3206 0.5024 0.144 Uiso 1 1 calc R . .
H14B H 0.2799 0.3073 0.4244 0.144 Uiso 1 1 calc R . .
H14C H 0.1319 0.2684 0.4226 0.144 Uiso 1 1 calc R . .
C15 C 0.0192(3) 0.3443(2) 0.24710(17) 0.0599(6) Uani 1 1 d . . .
H15A H 0.0233 0.3510 0.1849 0.072 Uiso 1 1 calc R . .
H15B H 0.0796 0.2738 0.2672 0.072 Uiso 1 1 calc R . .
C16 C -0.1421(4) 0.3520(3) 0.2756(2) 0.0823(9) Uani 1 1 d . . .
H16A H -0.1774 0.2969 0.2531 0.123 Uiso 1 1 calc R . .
H16B H -0.2037 0.4207 0.2547 0.123 Uiso 1 1 calc R . .
H16C H -0.1473 0.3434 0.3371 0.123 Uiso 1 1 calc R . .
C17 C 0.9139(3) -0.1355(2) 0.14785(17) 0.0548(6) Uani 1 1 d . . .
C18 C 1.0348(3) -0.0978(2) 0.11441(17) 0.0558(6) Uani 1 1 d . . .
C19 C 1.1011(3) -0.1202(2) 0.03604(18) 0.0570(6) Uani 1 1 d . . .
C20 C 1.0453(3) -0.1813(2) -0.01381(17) 0.0597(7) Uani 1 1 d . . .
C21 C 0.9252(3) -0.2203(2) 0.01588(19) 0.0623(7) Uani 1 1 d . . .
C22 C 0.8643(3) -0.1980(2) 0.09511(19) 0.0619(7) Uani 1 1 d . . .
C23 C 0.9500(3) -0.1079(2) 0.31549(17) 0.0579(6) Uani 1 1 d . . .
C24 C 0.9963(4) -0.0227(2) 0.3389(2) 0.0687(7) Uani 1 1 d . . .
C25 C 1.0970(4) -0.0292(3) 0.4022(2) 0.0815(9) Uani 1 1 d . . .
C26 C 1.1577(4) -0.1254(4) 0.4462(2) 0.0873(11) Uani 1 1 d . . .
C27 C 1.1165(4) -0.2140(3) 0.42659(19) 0.0780(9) Uani 1 1 d . . .
C28 C 1.0152(3) -0.2036(2) 0.36236(18) 0.0631(7) Uani 1 1 d . . .
C29 C 0.5854(4) 0.0828(3) 0.3130(2) 0.0916(10) Uani 1 1 d . . .
H29A H 0.6579 0.1075 0.3436 0.110 Uiso 1 1 calc R . .
H29B H 0.5049 0.1444 0.2947 0.110 Uiso 1 1 calc R . .
C30 C 0.5240(7) 0.0082(5) 0.3713(3) 0.148(2) Uani 1 1 d . . .
H30C H 0.4772 0.0435 0.4196 0.223 Uiso 1 1 calc R . .
H30D H 0.6037 -0.0521 0.3908 0.223 Uiso 1 1 calc R . .
H30A H 0.4509 -0.0156 0.3416 0.223 Uiso 1 1 calc R . .
C31 C 0.5350(4) -0.0016(3) 0.1524(2) 0.0835(9) Uani 1 1 d . . .
H31A H 0.5847 -0.0309 0.1016 0.100 Uiso 1 1 calc R . .
H31B H 0.4922 -0.0559 0.1832 0.100 Uiso 1 1 calc R . .
C32 C 0.4091(5) 0.0922(4) 0.1242(4) 0.134(2) Uani 1 1 d . . .
H32A H 0.3412 0.0697 0.0894 0.201 Uiso 1 1 calc R . .
H32B H 0.4488 0.1459 0.0913 0.201 Uiso 1 1 calc R . .
H32C H 0.3565 0.1213 0.1736 0.201 Uiso 1 1 calc R . .
F1 F 0.2420(2) 0.66163(13) 0.19691(11) 0.0730(5) Uani 1 1 d . . .
F2 F 0.3689(2) 0.79935(13) 0.26237(14) 0.0906(6) Uani 1 1 d . . .
F3 F 0.5755(3) 0.72922(18) 0.38849(15) 0.1032(7) Uani 1 1 d . . .
F4 F 0.6538(2) 0.51850(18) 0.44666(13) 0.0963(6) Uani 1 1 d . . .
F5 F 0.52925(19) 0.38020(13) 0.38183(11) 0.0748(5) Uani 1 1 d . . .
F6 F 0.09027(17) 0.55346(14) 0.10688(10) 0.0707(4) Uani 1 1 d . . .
F7 F 0.1369(2) 0.55129(17) -0.06067(11) 0.0879(6) Uani 1 1 d . . .
F8 F 0.3903(2) 0.42499(17) -0.12411(10) 0.0869(6) Uani 1 1 d . . .
F9 F 0.6028(2) 0.30482(15) -0.01420(12) 0.0879(6) Uani 1 1 d . . .
F10 F 0.56340(18) 0.31119(13) 0.15463(11) 0.0704(4) Uani 1 1 d . . .
F11 F 1.0922(2) -0.03363(14) 0.15850(11) 0.0742(5) Uani 1 1 d . . .
F12 F 1.21778(19) -0.08072(14) 0.00718(12) 0.0761(5) Uani 1 1 d . . .
F13 F 1.1045(2) -0.20229(15) -0.09105(11) 0.0818(5) Uani 1 1 d . . .
F14 F 0.8678(2) -0.27884(15) -0.03263(13) 0.0845(5) Uani 1 1 d . . .
F15 F 0.7475(2) -0.24067(16) 0.11993(13) 0.0875(6) Uani 1 1 d . . .
F16 F 0.9395(2) 0.07571(14) 0.29674(15) 0.0950(6) Uani 1 1 d . . .
F17 F 1.1360(3) 0.0595(2) 0.42117(18) 0.1226(9) Uani 1 1 d . . .
F18 F 1.2569(3) -0.1326(3) 0.50895(16) 0.1410(11) Uani 1 1 d . . .
F19 F 1.1758(3) -0.3102(2) 0.46957(14) 0.1182(8) Uani 1 1 d . . .
F20 F 0.9815(2) -0.29466(14) 0.34592(12) 0.0863(5) Uani 1 1 d . . .

loop_
_atom_site_aniso_label
_atom_site_aniso_U_11
_atom_site_aniso_U_22
_atom_site_aniso_U_33
_atom_site_aniso_U_23
_atom_site_aniso_U_13
_atom_site_aniso_U_12
B1 0.0482(15) 0.0456(14) 0.0464(14) -0.0006(11) -0.0005(11) -0.0092(12)
B2 0.0647(19) 0.0532(17) 0.0640(18) -0.0015(14) 0.0039(15) -0.0175(14)
P1 0.0553(4) 0.0539(4) 0.0481(4) -0.0087(3) 0.0048(3) -0.0175(3)
P2 0.0599(4) 0.0662(5) 0.0714(5) -0.0105(4) 0.0034(4) -0.0100(3)
C1 0.0462(13) 0.0521(13) 0.0441(12) -0.0042(10) 0.0038(10) -0.0132(10)
C2 0.0534(14) 0.0562(14) 0.0472(13) -0.0021(11) 0.0006(11) -0.0133(11)
C3 0.0730(18) 0.0511(15) 0.0665(17) -0.0046(12) 0.0092(14) -0.0212(13)
C4 0.0721(18) 0.0729(19) 0.0694(18) -0.0165(15) 0.0006(15) -0.0348(15)
C5 0.0582(16) 0.082(2) 0.0577(16) -0.0063(14) -0.0082(13) -0.0245(14)
C6 0.0519(14) 0.0573(15) 0.0523(14) 0.0015(11) -0.0021(11) -0.0143(11)
C7 0.0480(13) 0.0433(12) 0.0475(13) -0.0050(10) -0.0009(10) -0.0159(10)
C8 0.0488(13) 0.0524(14) 0.0523(14) -0.0027(11) -0.0016(11) -0.0115(11)
C9 0.0677(17) 0.0640(16) 0.0482(14) 0.0052(12) -0.0109(12) -0.0262(13)
C10 0.0782(19) 0.0662(16) 0.0450(14) -0.0095(12) 0.0076(13) -0.0359(15)
C11 0.0637(16) 0.0544(15) 0.0617(16) -0.0149(12) 0.0167(13) -0.0211(12)
C12 0.0499(13) 0.0460(13) 0.0570(14) -0.0041(11) -0.0021(11) -0.0128(11)
C13 0.087(2) 0.102(2) 0.0484(15) -0.0226(15) 0.0115(14) -0.0488(19)
C14 0.108(3) 0.135(3) 0.0539(18) 0.0127(19) -0.0073(18) -0.056(3)
C15 0.0608(16) 0.0683(17) 0.0550(15) -0.0102(12) -0.0042(12) -0.0222(13)
C16 0.0661(19) 0.111(3) 0.080(2) -0.0125(19) -0.0009(16) -0.0417(19)
C17 0.0526(14) 0.0499(14) 0.0589(15) -0.0024(11) 0.0005(11) -0.0086(11)
C18 0.0615(15) 0.0463(13) 0.0581(15) -0.0021(11) -0.0078(12) -0.0110(11)
C19 0.0535(14) 0.0498(14) 0.0643(16) 0.0016(12) 0.0043(12) -0.0100(11)
C20 0.0625(16) 0.0529(14) 0.0588(15) -0.0071(12) 0.0047(12) -0.0052(12)
C21 0.0621(16) 0.0550(15) 0.0679(17) -0.0151(13) -0.0003(13) -0.0075(13)
C22 0.0605(16) 0.0541(15) 0.0725(18) -0.0078(13) 0.0024(13) -0.0167(12)
C23 0.0609(16) 0.0588(15) 0.0514(14) -0.0074(12) 0.0078(12) -0.0104(12)
C24 0.0733(19) 0.0585(17) 0.0735(19) -0.0103(14) 0.0098(15) -0.0150(14)
C25 0.075(2) 0.094(2) 0.085(2) -0.038(2) 0.0113(18) -0.0287(19)
C26 0.070(2) 0.134(3) 0.0569(18) -0.022(2) -0.0023(15) -0.020(2)
C27 0.077(2) 0.088(2) 0.0541(17) 0.0085(16) 0.0073(15) -0.0001(17)
C28 0.0729(18) 0.0603(16) 0.0544(15) -0.0080(12) 0.0141(13) -0.0145(14)
C29 0.083(2) 0.095(3) 0.092(2) -0.022(2) 0.0138(19) -0.0110(19)
C30 0.178(5) 0.152(5) 0.113(4) -0.013(3) 0.057(4) -0.047(4)
C31 0.074(2) 0.080(2) 0.095(2) -0.0031(18) -0.0105(18) -0.0185(17)
C32 0.099(3) 0.094(3) 0.204(6) -0.012(3) -0.072(3) -0.007(2)
F1 0.0849(11) 0.0575(9) 0.0722(10) 0.0069(8) -0.0218(9) -0.0121(8)
F2 0.1141(15) 0.0536(10) 0.1074(14) 0.0013(9) -0.0072(12) -0.0298(10)
F3 0.1197(17) 0.0975(14) 0.1144(16) -0.0206(12) -0.0228(13) -0.0607(13)
F4 0.0936(14) 0.1082(15) 0.0939(14) -0.0032(11) -0.0436(11) -0.0348(11)
F5 0.0749(11) 0.0658(10) 0.0808(11) 0.0116(8) -0.0266(9) -0.0163(8)
F6 0.0553(9) 0.0796(11) 0.0655(9) -0.0015(8) -0.0052(7) 0.0036(8)
F7 0.0904(13) 0.1075(14) 0.0596(10) 0.0144(9) -0.0235(9) -0.0194(11)
F8 0.1198(15) 0.1061(14) 0.0476(9) -0.0129(9) 0.0142(9) -0.0516(12)
F9 0.0843(12) 0.0868(12) 0.0868(12) -0.0254(10) 0.0298(10) -0.0082(10)
F10 0.0569(9) 0.0683(10) 0.0755(10) -0.0048(8) -0.0056(8) 0.0034(7)
F11 0.0825(11) 0.0766(11) 0.0735(10) -0.0125(8) -0.0011(9) -0.0360(9)
F12 0.0720(11) 0.0761(11) 0.0838(11) -0.0048(9) 0.0135(9) -0.0284(9)
F13 0.0922(13) 0.0864(12) 0.0674(10) -0.0213(9) 0.0193(9) -0.0205(10)
F14 0.0842(12) 0.0869(12) 0.0930(13) -0.0380(10) 0.0036(10) -0.0295(10)
F15 0.0807(12) 0.0965(13) 0.1021(14) -0.0309(11) 0.0223(10) -0.0478(11)
F16 0.1005(14) 0.0570(10) 0.1281(17) -0.0077(10) -0.0053(12) -0.0206(10)
F17 0.1159(18) 0.131(2) 0.146(2) -0.0682(17) 0.0063(16) -0.0571(16)
F18 0.1122(19) 0.224(3) 0.0884(16) -0.0351(18) -0.0306(14) -0.032(2)
F19 0.1210(18) 0.1189(18) 0.0854(14) 0.0351(13) -0.0058(13) 0.0061(14)
F20 0.1119(15) 0.0588(10) 0.0853(12) -0.0027(9) 0.0082(11) -0.0190(10)

loop_
_atom_type_symbol
_atom_type_description
_atom_type_scat_dispersion_real
_atom_type_scat_dispersion_imag
_atom_type_scat_source
C C 0.0033 0.0016 'International Tables Vol C Tables 4.2.6.8 and 6.1.1.4'
H H 0.0000 0.0000 'International Tables Vol C Tables 4.2.6.8 and 6.1.1.4'
B B 0.0013 0.0007 'International Tables Vol C Tables 4.2.6.8 and 6.1.1.4'
F F 0.0171 0.0103 'International Tables Vol C Tables 4.2.6.8 and 6.1.1.4'
P P 0.1023 0.0942 'International Tables Vol C Tables 4.2.6.8 and 6.1.1.4'

loop_
_geom_angle_atom_site_label_1
_geom_angle_atom_site_label_2
_geom_angle_atom_site_label_3
_geom_angle
_geom_angle_site_symmetry_1
_geom_angle_site_symmetry_3
_geom_angle_publ_flag
C7 B1 C1 114.6(2) . . ?
C7 B1 P1 113.48(17) . . ?
C1 B1 P1 109.36(17) . . ?
C7 B1 H1 109.6(13) . . ?
C1 B1 H1 109.1(13) . . ?
P1 B1 H1 99.6(13) . . ?
C17 B2 C23 114.1(2) . . ?
C17 B2 P2 107.15(19) . . ?
C23 B2 P2 114.1(2) . . ?
C17 B2 H3 112.1(14) . . ?
C23 B2 H3 110.4(14) . . ?
P2 B2 H3 97.8(14) . . ?
C15 P1 C13 108.37(14) . . ?
C15 P1 B1 111.92(13) . . ?
C13 P1 B1 110.87(14) . . ?
C15 P1 H2 105.7(13) . . ?
C13 P1 H2 102.7(13) . . ?
B1 P1 H2 116.7(13) . . ?
C31 P2 C29 109.19(19) . . ?
C31 P2 B2 108.50(16) . . ?
C29 P2 B2 116.95(17) . . ?
C31 P2 H4 103.6(11) . . ?
C29 P2 H4 101.9(11) . . ?
B2 P2 H4 115.8(11) . . ?
C6 C1 C2 113.6(2) . . ?
C6 C1 B1 122.7(2) . . ?
C2 C1 B1 123.6(2) . . ?
F1 C2 C3 117.0(2) . . ?
F1 C2 C1 119.0(2) . . ?
C3 C2 C1 124.1(2) . . ?
F2 C3 C4 119.5(3) . . ?
F2 C3 C2 120.9(3) . . ?
C4 C3 C2 119.7(3) . . ?
F3 C4 C3 120.5(3) . . ?
F3 C4 C5 120.6(3) . . ?
C3 C4 C5 118.9(3) . . ?
F4 C5 C6 120.9(3) . . ?
F4 C5 C4 119.2(3) . . ?
C6 C5 C4 119.9(3) . . ?
F5 C6 C5 116.3(2) . . ?
F5 C6 C1 119.9(2) . . ?
C5 C6 C1 123.8(2) . . ?
C8 C7 C12 113.5(2) . . ?
C8 C7 B1 126.8(2) . . ?
C12 C7 B1 119.7(2) . . ?
F6 C8 C7 119.7(2) . . ?
F6 C8 C9 116.3(2) . . ?
C7 C8 C9 124.0(2) . . ?
F7 C9 C10 120.4(2) . . ?
F7 C9 C8 120.0(3) . . ?
C10 C9 C8 119.6(2) . . ?
F8 C10 C11 120.5(3) . . ?
F8 C10 C9 120.1(3) . . ?
C11 C10 C9 119.3(2) . . ?
F9 C11 C10 119.9(2) . . ?
F9 C11 C12 120.7(3) . . ?
C10 C11 C12 119.3(2) . . ?
F10 C12 C11 116.3(2) . . ?
F10 C12 C7 119.5(2) . . ?
C11 C12 C7 124.1(2) . . ?
C14 C13 P1 114.0(2) . . ?
C14 C13 H13A 108.8 . . ?
P1 C13 H13A 108.8 . . ?
C14 C13 H13B 108.8 . . ?
P1 C13 H13B 108.8 . . ?
H13A C13 H13B 107.6 . . ?
C13 C14 H14A 109.5 . . ?
C13 C14 H14B 109.5 . . ?
H14A C14 H14B 109.5 . . ?
C13 C14 H14C 109.5 . . ?
H14A C14 H14C 109.5 . . ?
H14B C14 H14C 109.5 . . ?
C16 C15 P1 114.8(2) . . ?
C16 C15 H15A 108.6 . . ?
P1 C15 H15A 108.6 . . ?
C16 C15 H15B 108.6 . . ?
P1 C15 H15B 108.6 . . ?
H15A C15 H15B 107.5 . . ?
C15 C16 H16A 109.5 . . ?
C15 C16 H16B 109.5 . . ?
H16A C16 H16B 109.5 . . ?
C15 C16 H16C 109.5 . . ?
H16A C16 H16C 109.5 . . ?
H16B C16 H16C 109.5 . . ?
C22 C17 C18 113.9(2) . . ?
C22 C17 B2 121.6(2) . . ?
C18 C17 B2 124.5(2) . . ?
F11 C18 C19 116.1(2) . . ?
F11 C18 C17 120.0(2) . . ?
C19 C18 C17 123.9(2) . . ?
F12 C19 C20 119.6(2) . . ?
F12 C19 C18 120.9(2) . . ?
C20 C19 C18 119.4(2) . . ?
F13 C20 C19 121.0(3) . . ?
F13 C20 C21 119.8(3) . . ?
C19 C20 C21 119.2(3) . . ?
F14 C21 C22 120.6(3) . . ?
F14 C21 C20 119.9(3) . . ?
C22 C21 C20 119.5(3) . . ?
F15 C22 C21 115.7(2) . . ?
F15 C22 C17 120.2(3) . . ?
C21 C22 C17 124.1(3) . . ?
C24 C23 C28 113.7(3) . . ?
C24 C23 B2 128.3(3) . . ?
C28 C23 B2 117.9(3) . . ?
F16 C24 C25 116.9(3) . . ?
F16 C24 C23 118.7(3) . . ?
C25 C24 C23 124.4(3) . . ?
F17 C25 C26 120.3(4) . . ?
F17 C25 C24 120.3(4) . . ?
C26 C25 C24 119.4(3) . . ?
F18 C26 C25 119.9(4) . . ?
F18 C26 C27 120.6(4) . . ?
C25 C26 C27 119.6(3) . . ?
F19 C27 C26 120.3(3) . . ?
F19 C27 C28 120.7(4) . . ?
C26 C27 C28 119.0(3) . . ?
F20 C28 C27 115.6(3) . . ?
F20 C28 C23 120.4(3) . . ?
C27 C28 C23 124.0(3) . . ?
C30 C29 P2 112.5(3) . . ?
C30 C29 H29A 109.1 . . ?
P2 C29 H29A 109.1 . . ?
C30 C29 H29B 109.1 . . ?
P2 C29 H29B 109.1 . . ?
H29A C29 H29B 107.8 . . ?
C29 C30 H30C 109.5 . . ?
C29 C30 H30D 109.5 . . ?
H30C C30 H30D 109.5 . . ?
C29 C30 H30A 109.5 . . ?
H30C C30 H30A 109.5 . . ?
H30D C30 H30A 109.5 . . ?
C32 C31 P2 116.9(3) . . ?
C32 C31 H31A 108.1 . . ?
P2 C31 H31A 108.1 . . ?
C32 C31 H31B 108.1 . . ?
P2 C31 H31B 108.1 . . ?
H31A C31 H31B 107.3 . . ?
C31 C32 H32A 109.5 . . ?
C31 C32 H32B 109.5 . . ?
H32A C32 H32B 109.5 . . ?
C31 C32 H32C 109.5 . . ?
H32A C32 H32C 109.5 . . ?
H32B C32 H32C 109.5 . . ?

loop_
_geom_bond_atom_site_label_1
_geom_bond_atom_site_label_2
_geom_bond_distance
_geom_bond_site_symmetry_2
_geom_bond_publ_flag
B1 C7 1.619(4) . ?
B1 C1 1.626(4) . ?
B1 P1 1.950(3) . ?
B1 H1 1.09(2) . ?
B2 C17 1.626(4) . ?
B2 C23 1.631(4) . ?
B2 P2 1.955(3) . ?
B2 H3 1.18(3) . ?
P1 C15 1.806(3) . ?
P1 C13 1.807(3) . ?
P1 H2 1.27(3) . ?
P2 C31 1.803(4) . ?
P2 C29 1.814(4) . ?
P2 H4 1.42(3) . ?
C1 C6 1.385(4) . ?
C1 C2 1.391(4) . ?
C2 F1 1.341(3) . ?
C2 C3 1.371(4) . ?
C3 F2 1.350(3) . ?
C3 C4 1.368(4) . ?
C4 F3 1.344(3) . ?
C4 C5 1.373(4) . ?
C5 F4 1.345(3) . ?
C5 C6 1.372(4) . ?
C6 F5 1.347(3) . ?
C7 C8 1.379(3) . ?
C7 C12 1.388(3) . ?
C8 F6 1.353(3) . ?
C8 C9 1.380(4) . ?
C9 F7 1.337(3) . ?
C9 C10 1.367(4) . ?
C10 F8 1.341(3) . ?
C10 C11 1.361(4) . ?
C11 F9 1.345(3) . ?
C11 C12 1.380(4) . ?
C12 F10 1.348(3) . ?
C13 C14 1.502(5) . ?
C13 H13A 0.9700 . ?
C13 H13B 0.9700 . ?
C14 H14A 0.9600 . ?
C14 H14B 0.9600 . ?
C14 H14C 0.9600 . ?
C15 C16 1.516(4) . ?
C15 H15A 0.9700 . ?
C15 H15B 0.9700 . ?
C16 H16A 0.9600 . ?
C16 H16B 0.9600 . ?
C16 H16C 0.9600 . ?
C17 C22 1.381(4) . ?
C17 C18 1.388(4) . ?
C18 F11 1.350(3) . ?
C18 C19 1.378(4) . ?
C19 F12 1.345(3) . ?
C19 C20 1.368(4) . ?
C20 F13 1.337(3) . ?
C20 C21 1.374(4) . ?
C21 F14 1.338(3) . ?
C21 C22 1.374(4) . ?
C22 F15 1.355(3) . ?
C23 C24 1.370(4) . ?
C23 C28 1.381(4) . ?
C24 F16 1.361(4) . ?
C24 C25 1.363(5) . ?
C25 F17 1.354(4) . ?
C25 C26 1.357(5) . ?
C26 F18 1.346(4) . ?
C26 C27 1.366(5) . ?
C27 F19 1.348(4) . ?
C27 C28 1.370(5) . ?
C28 F20 1.347(3) . ?
C29 C30 1.462(6) . ?
C29 H29A 0.9700 . ?
C29 H29B 0.9700 . ?
C30 H30C 0.9600 . ?
C30 H30D 0.9600 . ?
C30 H30A 0.9600 . ?
C31 C32 1.495(5) . ?
C31 H31A 0.9700 . ?
C31 H31B 0.9700 . ?
C32 H32A 0.9600 . ?
C32 H32B 0.9600 . ?
C32 H32C 0.9600 . ?
